data_9011429
loop_
_publ_author_name
'Nagl, A.'

_publ_section_title
;
 The crystal structure of a thallium sulfosalt, Tl8Pb4Sb21As19S68
;
_journal_name_full 'Zeitschrift fur Kristallographie'
_journal_page_first 85
_journal_page_last 106
_journal_volume 150
_journal_year 1979
_chemical_compound_source 'Jas Roux, France'
_chemical_formula_sum 'As19 Pb4 S68 Sb21 Tl8'
_chemical_name_mineral Chabourneite
_space_group_IT_number 1
_symmetry_space_group_name_Hall 'P 1'
_symmetry_space_group_name_H-M 'P 1'
_cell_angle_alpha 83.98
_cell_angle_beta 89.06
_cell_angle_gamma 83.20
_cell_length_a 16.320
_cell_length_b 21.3180
_cell_length_c 8.543
_cell_formula_units_Z 1
_cell_volume 2934.986
_database_code_amcsd 0010812
_exptl_crystal_density_diffrn 4.880
_cod_original_formula_sum 'Tl8 Pb4 Sb21 As19 S68'
_cod_database_code 9011429

loop_
_space_group_symop_operation_xyz
x,y,z

loop_
_atom_site_aniso_label
_atom_site_aniso_U_11
_atom_site_aniso_U_22
_atom_site_aniso_U_33
_atom_site_aniso_U_12
_atom_site_aniso_U_13
_atom_site_aniso_U_23
Tl1 0.05055 0.03368 0.04388 -0.01556 -0.02860 -0.01722
Tl2 0.03060 0.01797 0.02048 -0.01210 -0.01325 -0.00453
Tl3 0.04257 0.02695 0.03181 -0.03111 -0.03139 0.00000
Tl4 0.02395 0.02919 0.03583 -0.01901 -0.00070 -0.01631
Tl5 0.04124 0.02919 0.02962 -0.02766 -0.01604 -0.01087
Tl6 0.02129 0.02021 0.02742 -0.00519 -0.00209 -0.01722
Tl7 0.03193 0.03593 0.04461 -0.01037 -0.01255 -0.02447
Tl8 0.02395 0.01572 0.02560 -0.01556 -0.01046 -0.00181
Pb1 0.03193 0.02021 0.06070 -0.00691 -0.00697 0.01722
Pb2 0.02794 0.02021 0.03181 -0.00864 -0.02302 0.00272
Pb3 0.03991 0.02246 0.03766 -0.02074 -0.03557 0.00453
Pb4 0.03459 0.02919 0.05887 -0.01383 -0.01325 0.01087
Sb1 0.01996 0.01347 0.02487 -0.01210 -0.02720 -0.00544
Sb2 0.01197 0.02021 0.01316 -0.01383 -0.00907 0.00181
Sb3 0.03326 0.02695 0.04498 -0.01901 -0.03627 -0.02900
Sb4 0.04656 0.02246 0.02011 -0.01901 -0.03766 0.00634
Sb5 0.03592 0.02470 0.03108 -0.02074 -0.03069 -0.00544
Sb6 0.04789 0.01347 0.02816 -0.02420 -0.03836 0.00453
Sb7 0.01729 0.01797 0.01975 -0.01037 -0.00976 -0.00725
Sb8 0.01729 0.01572 0.02011 -0.01728 -0.01604 -0.00453
Sb9 0.02395 0.01797 0.02523 -0.01901 -0.02511 -0.00272
Sb10 0.01197 0.01123 0.01536 -0.00864 -0.01604 -0.00362
Sb11 0.02794 0.01347 0.02267 -0.02074 -0.02790 -0.00634
Sb12 0.01330 0.02021 0.01207 -0.01383 -0.00767 -0.00906
Sb13 0.01596 0.01347 0.01426 -0.01728 -0.01255 -0.00362
Sb14 0.01729 0.01572 0.01828 -0.01728 -0.01534 0.00272
Sb15 0.00798 0.01123 0.01426 0.00173 -0.00209 -0.00544
Sb16 0.02927 0.01347 0.04095 -0.01383 -0.03976 0.00000
Sb17 0.02262 0.03368 0.01463 -0.01901 -0.00907 -0.00453
Sb18 0.01596 0.01797 0.01316 -0.00864 -0.01534 -0.01087
Sb19 0.02395 0.02470 0.02487 -0.00864 -0.00418 -0.00544
Sb20 0.04124 0.02919 0.02121 -0.04494 -0.03348 -0.00725
Sb21 0.02528 0.05614 0.01536 -0.00864 -0.03557 -0.01994
As1 0.01729 0.04042 0.02011 -0.01037 -0.01046 -0.02990
As2 0.00798 0.02021 0.01024 -0.02766 -0.00837 -0.00997
As3 0.01064 0.00674 0.01353 -0.01728 -0.01116 0.00362
As4 0.00931 0.01572 0.00987 -0.00691 -0.01116 -0.00816
As5 0.00798 0.01797 0.00731 -0.01901 0.00907 -0.00634
As6 0.00665 0.02021 0.01280 -0.02247 -0.00209 -0.01812
As7 0.01463 0.00898 0.00878 -0.01383 -0.00558 -0.00544
As8 0.01330 0.01123 0.00731 -0.00864 -0.00767 -0.00362
As9 0.01064 0.00449 0.00878 -0.00691 -0.01116 -0.00272
As10 0.01064 0.00449 0.00841 -0.01210 -0.01116 0.00453
As11 0.00665 0.00449 0.00841 -0.00346 -0.00907 -0.00362
As12 0.00931 0.00449 0.00731 -0.00691 -0.01116 -0.00272
As13 0.01463 0.00674 0.00293 -0.01901 -0.00418 -0.00181
As14 0.01596 0.01123 0.00366 -0.02074 -0.01465 -0.00362
As15 0.01197 0.01797 0.01426 -0.02593 -0.01883 0.00725
As16 0.00798 0.00898 0.01755 -0.00691 0.00767 -0.01178
As17 0.00665 0.02470 0.01097 -0.02247 -0.01953 -0.01903
As18 0.00665 0.00898 0.01572 0.00173 0.00279 -0.01087
As19 0.00665 0.03818 0.00037 -0.02766 -0.02232 -0.00362

loop_
_atom_site_label
_atom_site_fract_x
_atom_site_fract_y
_atom_site_fract_z
_atom_site_U_iso_or_equiv
Tl1 0.24480 0.31520 0.42300 ?
Tl2 0.23880 0.31470 0.90600 ?
Tl3 0.73410 0.32190 0.41060 ?
Tl4 0.73510 0.31830 0.92640 ?
Tl5 0.27730 0.68920 0.06850 ?
Tl6 0.27430 0.68490 0.55270 ?
Tl7 0.76920 0.68560 0.05890 ?
Tl8 0.77530 0.68530 0.58170 ?
Pb1 0.00230 0.22240 0.43990 ?
Pb2 0.50450 0.22460 0.92470 ?
Pb3 0.01030 0.78100 0.06130 ?
Pb4 0.50740 0.77980 0.52870 ?
Sb1 0.15940 0.05970 0.94260 ?
Sb2 0.33050 0.12960 0.21560 ?
Sb3 0.65980 0.06530 0.93650 ?
Sb4 0.83490 0.11840 0.21960 ?
Sb5 0.49680 0.23580 0.41730 ?
Sb6 0.99180 0.22980 0.96390 ?
Sb7 0.01120 0.39180 0.65210 ?
Sb8 0.50780 0.39420 0.15750 ?
Sb9 0.16640 0.52340 0.11420 ?
Sb10 0.34450 0.48600 0.86900 ?
Sb11 0.66810 0.52210 0.61550 ?
Sb12 0.84780 0.48570 0.37030 ?
Sb13 0.00780 0.60950 0.82760 ?
Sb14 0.50360 0.61510 0.32910 ?
Sb15 0.01800 0.76550 0.57510 ?
Sb16 0.51970 0.76860 0.06330 ?
Sb17 0.18010 0.87790 0.76360 ?
Sb18 0.67490 0.87350 0.25190 ?
Sb19 0.68550 0.88210 0.77200 ?
Sb20 0.83460 0.93210 0.47600 ?
Sb21 0.48730 0.98050 0.73500 ?
As1 0.02240 0.03480 0.25830 ?
As2 0.17080 0.06980 0.51460 ?
As3 0.32930 0.13400 0.72540 ?
As4 0.52810 0.04110 0.24500 ?
As5 0.67760 0.07720 0.50770 ?
As6 0.83420 0.14070 0.73910 ?
As7 0.01560 0.37280 0.16320 ?
As8 0.51540 0.37460 0.65230 ?
As9 0.15470 0.49730 0.63130 ?
As10 0.36120 0.50920 0.34950 ?
As11 0.65430 0.49940 0.12840 ?
As12 0.86310 0.50730 0.85110 ?
As13 0.00110 0.62990 0.32730 ?
As14 0.49310 0.63390 0.82530 ?
As15 0.18850 0.87180 0.26490 ?
As16 0.35740 0.94310 0.05380 ?
As17 0.34360 0.93570 0.47590 ?
As18 0.85350 0.93710 0.06670 ?
As19 0.98650 0.96860 0.73920 ?
S1 0.10210 0.11800 0.27160 0.01520
S2 0.06850 0.10230 0.68500 0.01140
S3 0.24070 0.16350 0.50490 0.01140
S4 0.22710 0.16020 0.92190 0.01267
S5 0.44640 0.08340 0.02770 0.01393
S6 0.41990 0.07230 0.43230 0.01393
S7 0.60140 0.12910 0.27590 0.01646
S8 0.57870 0.10650 0.69190 0.01013
S9 0.74800 0.17040 0.50450 0.01646
S10 0.73520 0.15960 0.92340 0.01267
S11 0.94620 0.07780 0.02870 0.01267
S12 0.92030 0.05920 0.43970 0.01646
S13 0.10120 0.27460 0.18850 0.01520
S14 0.09310 0.28640 0.68190 0.01267
S15 0.28140 0.43050 0.10190 0.01520
S16 0.28020 0.43870 0.65850 0.01140
S17 0.38480 0.24460 0.19550 0.01520
S18 0.38080 0.22710 0.69040 0.01267
S19 0.43360 0.35010 0.45710 0.01267
S20 0.43840 0.35350 0.86660 0.01140
S21 0.58880 0.28860 0.18830 0.01140
S22 0.60050 0.28170 0.67290 0.01646
S23 0.78150 0.43760 0.15110 0.01140
S24 0.78110 0.43100 0.60400 0.01267
S25 0.87230 0.23000 0.18770 0.01267
S26 0.87790 0.23980 0.71680 0.01393
S27 0.93500 0.34980 0.36900 0.01267
S28 0.94060 0.34620 0.95750 0.01267
S29 0.10110 0.44380 0.44880 0.01267
S30 0.09500 0.44180 0.84110 0.01140
S31 0.42760 0.55790 0.14290 0.01267
S32 0.40840 0.56560 0.53930 0.01393
S33 0.59480 0.44570 0.34030 0.00887
S34 0.59660 0.44500 0.95040 0.01013
S35 0.90430 0.56620 0.03840 0.00887
S36 0.92700 0.55860 0.63840 0.01013
S37 0.07940 0.65590 0.10680 0.01140
S38 0.08250 0.65520 0.53290 0.01140
S39 0.14520 0.77280 0.27720 0.01267
S40 0.12770 0.76920 0.77360 0.01393
S41 0.23350 0.57080 0.32820 0.01140
S42 0.23450 0.57390 0.87500 0.01520
S43 0.42300 0.71680 0.29330 0.01393
S44 0.41210 0.72220 0.80340 0.01646
S45 0.57870 0.66010 0.02060 0.01140
S46 0.57780 0.64950 0.61590 0.01140
S47 0.63380 0.76100 0.25820 0.01140
S48 0.63050 0.78540 0.79650 0.00887
S49 0.73100 0.57610 0.38130 0.01267
S50 0.73560 0.56610 0.82270 0.01140
S51 0.90850 0.71390 0.30690 0.01267
S52 0.92960 0.71740 0.78430 0.01267
S53 0.08330 0.93200 0.55890 0.01267
S54 0.07550 0.92090 0.94570 0.01393
S55 0.28350 0.85140 0.07520 0.01140
S56 0.27360 0.84670 0.47650 0.01393
S57 0.26330 0.00510 0.19510 0.01140
S58 0.25860 0.00210 0.78560 0.01267
S59 0.44090 0.91000 0.28460 0.01267
S60 0.41790 0.88140 0.70720 0.01646
S61 0.58780 0.93730 0.55200 0.01393
S62 0.57720 0.93340 0.94200 0.00760
S63 0.78730 0.84270 0.05760 0.01393
S64 0.76440 0.83890 0.47140 0.01393
S65 0.75660 0.98870 0.20450 0.01646
S66 0.76570 0.01150 0.78420 0.01393
S67 0.94190 0.90180 0.28360 0.01013
S68 0.91280 0.87480 0.72370 0.01520

loop_
_cod_related_entry_id
_cod_related_entry_database
_cod_related_entry_code
1 AMCSD 0010812
